data_7126441
loop_
_publ_author_name
'Wang, Jian-Xin'
'Yu, Yi-Shuai'
'Niu, Li-Ya'
'Zou, Bo'
'Wang, Kai'
'Yang, Qing-Zheng'

_publ_section_title
;
 A difluoroboron \b-diketonate based thermometer with
 temperature-dependent emission wavelength.
;
_journal_issue 46
_journal_name_full 'Chemical communications (Cambridge, England)'
_journal_page_first 6269
_journal_page_last 6272
_journal_paper_doi 10.1039/d0cc01505a
_journal_volume 56
_journal_year 2020
_chemical_formula_moiety 'C20 H21 B F2 O3'
_chemical_formula_sum 'C20 H21 B F2 O3'
_chemical_formula_weight 358.18
_space_group_crystal_system orthorhombic
_space_group_IT_number 61
_space_group_name_Hall '-P 2ac 2ab'
_space_group_name_H-M_alt 'P b c a'
_atom_sites_solution_hydrogens geom
_atom_sites_solution_primary direct
_audit_creation_date 2019-10-18
_audit_creation_method
;
Olex2 1.2
(compiled 2018.05.29 svn.r3508 for OlexSys, GUI svn.r5506)
;
_audit_update_record
;
2020-01-13 deposited with the CCDC.	2020-04-22 downloaded from the CCDC.
;
_cell_angle_alpha 90
_cell_angle_beta 90
_cell_angle_gamma 90
_cell_formula_units_Z 8
_cell_length_a 7.1609(2)
_cell_length_b 10.0337(3)
_cell_length_c 48.7164(15)
_cell_measurement_reflns_used 8715
_cell_measurement_temperature 100.00(10)
_cell_measurement_theta_max 29.9720
_cell_measurement_theta_min 2.4970
_cell_volume 3500.29(18)
_computing_cell_refinement 'CrysAlisPro 1.171.39.29a (Rigaku OD, 2015)'
_computing_data_collection 'CrysAlisPro 1.171.39.29a (Rigaku OD, 2015)'
_computing_data_reduction 'CrysAlisPro 1.171.39.29a (Rigaku OD, 2015)'
_computing_molecular_graphics 'Olex2 (Dolomanov et al., 2009)'
_computing_publication_material 'Olex2 (Dolomanov et al., 2009)'
_computing_structure_refinement 'ShelXL (Sheldrick, 2015)'
_computing_structure_solution 'ShelXS (Sheldrick, 2008)'
_diffrn_ambient_environment N~2~
_diffrn_ambient_temperature 100.00(10)
_diffrn_detector 'CCD plate'
_diffrn_detector_type HyPix
_diffrn_measured_fraction_theta_full 0.999
_diffrn_measured_fraction_theta_max 0.884
_diffrn_measurement_details
;
List of Runs (angles in degrees, time in seconds):

  # Type    Start    End  Width  t~exp~   \w     \q     \k     \f   Frames
#--------------------------------------------------------------------------
  1  \w     -5.00  94.18   0.38    0.69    --   17.58  57.00  60.00  261
  2  \w    -18.00  96.00   0.38    0.69    --   17.58  77.00-120.00  300
  3  \w    -16.00  15.16   0.38    0.69    --  -18.36  57.00-150.00   82
  4  \w    -17.00  16.06   0.38    0.69    --  -18.36  57.00  30.00   87
;
_diffrn_measurement_device 'four-circle diffractometer'
_diffrn_measurement_device_type 'XtaLAB Synergy R, DW system, HyPix'
_diffrn_measurement_method '\w scans'
_diffrn_orient_matrix_type 'CrysAlisPro convention (1999,Acta A55,543-557)'
_diffrn_orient_matrix_UB_11 -0.0146406000
_diffrn_orient_matrix_UB_12 0.0088280000
_diffrn_orient_matrix_UB_13 0.0142884000
_diffrn_orient_matrix_UB_21 -0.0972070000
_diffrn_orient_matrix_UB_22 0.0071028000
_diffrn_orient_matrix_UB_23 -0.0023375000
_diffrn_orient_matrix_UB_31 -0.0118231000
_diffrn_orient_matrix_UB_32 -0.0697845000
_diffrn_orient_matrix_UB_33 0.0015799000
_diffrn_radiation_monochromator mirror
_diffrn_radiation_probe x-ray
_diffrn_radiation_type MoK\a
_diffrn_radiation_wavelength 0.71073
_diffrn_reflns_av_R_equivalents 0.0502
_diffrn_reflns_av_unetI/netI 0.0445
_diffrn_reflns_Laue_measured_fraction_full 0.999
_diffrn_reflns_Laue_measured_fraction_max 0.884
_diffrn_reflns_limit_h_max 9
_diffrn_reflns_limit_h_min -9
_diffrn_reflns_limit_k_max 14
_diffrn_reflns_limit_k_min -12
_diffrn_reflns_limit_l_max 67
_diffrn_reflns_limit_l_min -69
_diffrn_reflns_number 20228
_diffrn_reflns_point_group_measured_fraction_full 0.999
_diffrn_reflns_point_group_measured_fraction_max 0.884
_diffrn_reflns_theta_full 25.242
_diffrn_reflns_theta_max 30.621
_diffrn_reflns_theta_min 2.508
_diffrn_source 'fine-focus sealed X-ray tube'
_diffrn_source_type 'Enhance (Mo) X-ray Source'
_exptl_absorpt_coefficient_mu 0.103
_exptl_absorpt_correction_T_max 1.00000
_exptl_absorpt_correction_T_min 0.61651
_exptl_absorpt_correction_type multi-scan
_exptl_absorpt_process_details
;
CrysAlisPro 1.171.39.29a (Rigaku Oxford Diffraction, 2015)
Empirical absorption correction using spherical harmonics,
 implemented in SCALE3 ABSPACK scaling algorithm.
;
_exptl_crystal_colour yellow
_exptl_crystal_density_diffrn 1.359
_exptl_crystal_description block
_exptl_crystal_F_000 1504
_exptl_crystal_size_max 0.55
_exptl_crystal_size_mid 0.21
_exptl_crystal_size_min 0.12
_refine_diff_density_max 0.373
_refine_diff_density_min -0.336
_refine_diff_density_rms 0.070
_refine_ls_extinction_method none
_refine_ls_goodness_of_fit_ref 1.112
_refine_ls_hydrogen_treatment constr
_refine_ls_matrix_type full
_refine_ls_number_parameters 239
_refine_ls_number_reflns 4780
_refine_ls_number_restraints 0
_refine_ls_restrained_S_all 1.112
_refine_ls_R_factor_all 0.0836
_refine_ls_R_factor_gt 0.0692
_refine_ls_shift/su_max 0.001
_refine_ls_shift/su_mean 0.000
_refine_ls_structure_factor_coef Fsqd
_refine_ls_weighting_details 'w=1/[\s^2^(Fo^2^)+(0.0440P)^2^+5.8891P] where P=(Fo^2^+2Fc^2^)/3'
_refine_ls_weighting_scheme calc
_refine_ls_wR_factor_gt 0.1594
_refine_ls_wR_factor_ref 0.1652
_reflns_Friedel_coverage 0.000
_reflns_number_gt 3807
_reflns_number_total 4780
_reflns_threshold_expression 'I > 2\s(I)'
_cod_data_source_file d0cc01505a2.cif
_cod_data_source_block 100k_CCDC2
_cod_depositor_comments 'Adding full bibliography for 7126433--7126447.cif.'
_cod_database_code 7126441
_shelx_shelxl_version_number 2018/3
_shelx_space_group_comment
;
The symmetry employed for this shelxl refinement is uniquely defined
by the following loop, which should always be used as a source of
symmetry information in preference to the above space-group names.
They are only intended as comments.
;
_shelx_estimated_absorpt_t_max 0.988
_shelx_estimated_absorpt_t_min 0.946
_reflns_odcompleteness_completeness 99.83
_reflns_odcompleteness_iscentric 1
_reflns_odcompleteness_theta 27.42
_olex2_refinement_description
;
1. Fixed Uiso
 At 1.2 times of:
  All C(H) groups
 At 1.5 times of:
  All C(H,H,H) groups
2.a Aromatic/amide H refined with riding coordinates:
 C3(H3), C5(H5), C6(H6), C7(H7), C9(H9), C12(H12), C13(H13), C15(H15), C16(H16)
2.b Idealised Me refined as rotating group:
 C1(H1A,H1B,H1C), C18(H18A,H18B,H18C), C19(H19A,H19B,H19C), C20(H20A,H20B,H20C)
;
_olex2_submission_special_instructions 'No special instructions were received'
_oxdiff_exptl_absorpt_empirical_details
;
Empirical correction (ABSPACK) includes:
- Absorption correction using spherical harmonics
- Frame scaling
;
_oxdiff_exptl_absorpt_empirical_full_max 1.555
_oxdiff_exptl_absorpt_empirical_full_min 0.611

loop_
_space_group_symop_operation_xyz
'x, y, z'
'-x+1/2, -y, z+1/2'
'-x, y+1/2, -z+1/2'
'x+1/2, -y+1/2, -z'
'-x, -y, -z'
'x-1/2, y, -z-1/2'
'x, -y-1/2, z-1/2'
'-x-1/2, y-1/2, z'

loop_
_atom_site_label
_atom_site_type_symbol
_atom_site_fract_x
_atom_site_fract_y
_atom_site_fract_z
_atom_site_U_iso_or_equiv
_atom_site_adp_type
_atom_site_occupancy
_atom_site_site_symmetry_order
_atom_site_calc_flag
_atom_site_refinement_flags_posn
_atom_site_refinement_flags_adp
_atom_site_refinement_flags_occupancy
_atom_site_disorder_assembly
_atom_site_disorder_group
F1 F 0.77765(19) 0.77346(14) 0.62496(3) 0.0266(3) Uani 1 1 d . . . . .
F2 F 0.80182(18) 0.62124(14) 0.59113(3) 0.0248(3) Uani 1 1 d . . . . .
O1 O 0.5655(2) 0.77946(16) 0.58870(3) 0.0196(3) Uani 1 1 d . . . . .
O2 O 0.5631(2) 0.60075(16) 0.62326(3) 0.0198(3) Uani 1 1 d . . . . .
O3 O 0.4055(2) 1.13826(16) 0.52030(3) 0.0229(3) Uani 1 1 d . . . . .
C1 C 0.6057(3) 1.1412(2) 0.52221(5) 0.0234(5) Uani 1 1 d . . . . .
H1A H 0.654987 1.208989 0.509673 0.035 Uiso 1 1 calc GR . . . .
H1B H 0.656128 1.053728 0.517191 0.035 Uiso 1 1 calc GR . . . .
H1C H 0.642457 1.162851 0.541065 0.035 Uiso 1 1 calc GR . . . .
C2 C 0.3135(3) 1.0515(2) 0.53715(4) 0.0167(4) Uani 1 1 d . . . . .
C3 C 0.4008(3) 0.9605(2) 0.55455(4) 0.0155(4) Uani 1 1 d . . . . .
H3 H 0.533209 0.956048 0.555373 0.019 Uiso 1 1 calc R . . . .
C4 C 0.2912(3) 0.8755(2) 0.57086(4) 0.0145(4) Uani 1 1 d . . . . .
C5 C 0.0969(3) 0.8823(2) 0.56964(4) 0.0195(4) Uani 1 1 d . . . . .
H5 H 0.022788 0.825539 0.580807 0.023 Uiso 1 1 calc R . . . .
C6 C 0.0126(3) 0.9726(2) 0.55199(5) 0.0235(5) Uani 1 1 d . . . . .
H6 H -0.119727 0.976815 0.551053 0.028 Uiso 1 1 calc R . . . .
C7 C 0.1187(3) 1.0564(2) 0.53575(4) 0.0204(4) Uani 1 1 d . . . . .
H7 H 0.059250 1.117316 0.523644 0.025 Uiso 1 1 calc R . . . .
C8 C 0.3834(3) 0.7798(2) 0.58936(4) 0.0142(4) Uani 1 1 d . . . . .
C9 C 0.2855(3) 0.6941(2) 0.60650(4) 0.0165(4) Uani 1 1 d . . . . .
H9 H 0.152874 0.696067 0.606757 0.020 Uiso 1 1 calc R . . . .
C10 C 0.3810(3) 0.6058(2) 0.62319(4) 0.0141(4) Uani 1 1 d . . . . .
C11 C 0.2875(3) 0.5136(2) 0.64213(4) 0.0143(4) Uani 1 1 d . . . . .
C12 C 0.3916(3) 0.4180(2) 0.65634(4) 0.0164(4) Uani 1 1 d . . . . .
H12 H 0.521288 0.408596 0.652729 0.020 Uiso 1 1 calc R . . . .
C13 C 0.3062(3) 0.3366(2) 0.67573(4) 0.0162(4) Uani 1 1 d . . . . .
H13 H 0.378735 0.271449 0.685039 0.019 Uiso 1 1 calc R . . . .
C14 C 0.1164(3) 0.3482(2) 0.68184(4) 0.0156(4) Uani 1 1 d . . . . .
C15 C 0.0124(3) 0.4411(2) 0.66671(4) 0.0186(4) Uani 1 1 d . . . . .
H15 H -0.118051 0.448605 0.669925 0.022 Uiso 1 1 calc R . . . .
C16 C 0.0954(3) 0.5221(2) 0.64719(4) 0.0182(4) Uani 1 1 d . . . . .
H16 H 0.021523 0.583913 0.637178 0.022 Uiso 1 1 calc R . . . .
C17 C 0.0227(3) 0.2712(2) 0.70528(4) 0.0180(4) Uani 1 1 d . . . . .
C18 C 0.1459(3) 0.1588(2) 0.71640(4) 0.0223(4) Uani 1 1 d . . . . .
H18A H 0.176173 0.096771 0.701513 0.033 Uiso 1 1 calc GR . . . .
H18B H 0.078971 0.111142 0.730944 0.033 Uiso 1 1 calc GR . . . .
H18C H 0.261464 0.196549 0.723865 0.033 Uiso 1 1 calc GR . . . .
C19 C -0.0141(4) 0.3713(2) 0.72862(5) 0.0271(5) Uani 1 1 d . . . . .
H19A H 0.103725 0.413541 0.734025 0.041 Uiso 1 1 calc GR . . . .
H19B H -0.067644 0.324445 0.744411 0.041 Uiso 1 1 calc GR . . . .
H19C H -0.101704 0.439729 0.722269 0.041 Uiso 1 1 calc GR . . . .
C20 C -0.1632(3) 0.2103(3) 0.69568(5) 0.0296(5) Uani 1 1 d . . . . .
H20A H -0.246884 0.281570 0.689505 0.044 Uiso 1 1 calc GR . . . .
H20B H -0.221310 0.162060 0.710932 0.044 Uiso 1 1 calc GR . . . .
H20C H -0.139822 0.148618 0.680469 0.044 Uiso 1 1 calc GR . . . .
B1 B 0.6801(3) 0.6941(2) 0.60704(5) 0.0164(4) Uani 1 1 d . . . . .

loop_
_atom_site_aniso_label
_atom_site_aniso_U_11
_atom_site_aniso_U_22
_atom_site_aniso_U_33
_atom_site_aniso_U_23
_atom_site_aniso_U_13
_atom_site_aniso_U_12
F1 0.0270(7) 0.0228(7) 0.0301(7) 0.0029(6) -0.0082(6) -0.0081(6)
F2 0.0208(7) 0.0252(7) 0.0284(7) 0.0056(6) 0.0074(5) 0.0054(5)
O1 0.0096(7) 0.0209(8) 0.0282(8) 0.0089(6) -0.0008(6) -0.0016(6)
O2 0.0099(7) 0.0217(8) 0.0278(8) 0.0089(6) 0.0003(6) 0.0006(6)
O3 0.0171(7) 0.0244(8) 0.0272(8) 0.0112(7) -0.0009(6) -0.0014(6)
C1 0.0165(10) 0.0282(12) 0.0255(10) 0.0091(9) 0.0010(8) -0.0013(9)
C2 0.0169(9) 0.0152(10) 0.0181(9) 0.0026(8) 0.0001(7) -0.0003(8)
C3 0.0120(9) 0.0157(9) 0.0187(9) 0.0017(8) 0.0001(7) -0.0001(7)
C4 0.0125(9) 0.0132(9) 0.0178(9) 0.0003(7) -0.0007(7) 0.0013(7)
C5 0.0117(9) 0.0203(10) 0.0265(10) 0.0041(8) 0.0007(8) -0.0017(8)
C6 0.0120(9) 0.0270(12) 0.0316(11) 0.0048(9) -0.0016(8) 0.0014(9)
C7 0.0161(10) 0.0191(10) 0.0262(10) 0.0053(8) -0.0032(8) 0.0026(8)
C8 0.0110(9) 0.0131(9) 0.0184(9) -0.0014(7) -0.0008(7) 0.0000(7)
C9 0.0099(9) 0.0168(10) 0.0226(9) 0.0032(8) 0.0004(7) 0.0004(7)
C10 0.0102(8) 0.0137(9) 0.0183(9) -0.0021(7) 0.0001(7) -0.0017(7)
C11 0.0110(9) 0.0144(9) 0.0176(8) 0.0003(7) 0.0013(7) -0.0011(7)
C12 0.0116(9) 0.0163(9) 0.0214(9) 0.0004(8) 0.0013(7) 0.0001(7)
C13 0.0138(9) 0.0132(9) 0.0215(9) 0.0006(8) -0.0005(7) 0.0008(7)
C14 0.0148(9) 0.0128(9) 0.0193(9) 0.0001(7) 0.0009(7) -0.0022(7)
C15 0.0106(9) 0.0191(10) 0.0262(10) 0.0048(8) 0.0025(8) -0.0006(8)
C16 0.0123(9) 0.0176(10) 0.0247(10) 0.0045(8) -0.0004(8) 0.0008(8)
C17 0.0161(9) 0.0167(10) 0.0213(9) 0.0032(8) 0.0021(8) -0.0036(8)
C18 0.0251(11) 0.0184(10) 0.0233(10) 0.0045(8) 0.0000(9) -0.0007(9)
C19 0.0313(12) 0.0230(11) 0.0271(11) 0.0018(9) 0.0098(10) 0.0036(10)
C20 0.0206(11) 0.0325(13) 0.0356(12) 0.0104(10) -0.0007(10) -0.0105(10)
B1 0.0114(9) 0.0166(10) 0.0211(10) 0.0041(9) -0.0002(8) -0.0011(8)

loop_
_atom_type_symbol
_atom_type_description
_atom_type_scat_dispersion_real
_atom_type_scat_dispersion_imag
_atom_type_scat_source
C C 0.0033 0.0016 'International Tables Vol C Tables 4.2.6.8 and 6.1.1.4'
H H 0.0000 0.0000 'International Tables Vol C Tables 4.2.6.8 and 6.1.1.4'
B B 0.0013 0.0007 'International Tables Vol C Tables 4.2.6.8 and 6.1.1.4'
F F 0.0171 0.0103 'International Tables Vol C Tables 4.2.6.8 and 6.1.1.4'
O O 0.0106 0.0060 'International Tables Vol C Tables 4.2.6.8 and 6.1.1.4'

loop_
_geom_angle_atom_site_label_1
_geom_angle_atom_site_label_2
_geom_angle_atom_site_label_3
_geom_angle
_geom_angle_site_symmetry_1
_geom_angle_site_symmetry_3
_geom_angle_publ_flag
C8 O1 B1 122.61(17) . . ?
C10 O2 B1 122.53(17) . . ?
C2 O3 C1 117.07(16) . . ?
O3 C1 H1A 109.5 . . ?
O3 C1 H1B 109.5 . . ?
O3 C1 H1C 109.5 . . ?
H1A C1 H1B 109.5 . . ?
H1A C1 H1C 109.5 . . ?
H1B C1 H1C 109.5 . . ?
O3 C2 C3 124.51(18) . . ?
O3 C2 C7 115.42(18) . . ?
C3 C2 C7 120.06(19) . . ?
C2 C3 H3 120.3 . . ?
C2 C3 C4 119.39(18) . . ?
C4 C3 H3 120.3 . . ?
C3 C4 C8 119.43(17) . . ?
C5 C4 C3 120.23(19) . . ?
C5 C4 C8 120.34(19) . . ?
C4 C5 H5 120.2 . . ?
C6 C5 C4 119.5(2) . . ?
C6 C5 H5 120.2 . . ?
C5 C6 H6 119.6 . . ?
C7 C6 C5 120.9(2) . . ?
C7 C6 H6 119.6 . . ?
C2 C7 H7 120.0 . . ?
C6 C7 C2 119.9(2) . . ?
C6 C7 H7 120.0 . . ?
O1 C8 C4 115.76(18) . . ?
O1 C8 C9 121.20(18) . . ?
C9 C8 C4 123.04(18) . . ?
C8 C9 H9 120.0 . . ?
C10 C9 C8 120.02(18) . . ?
C10 C9 H9 120.0 . . ?
O2 C10 C9 121.37(18) . . ?
O2 C10 C11 115.42(17) . . ?
C9 C10 C11 123.21(18) . . ?
C12 C11 C10 120.03(17) . . ?
C12 C11 C16 118.59(19) . . ?
C16 C11 C10 121.33(18) . . ?
C11 C12 H12 119.8 . . ?
C13 C12 C11 120.33(19) . . ?
C13 C12 H12 119.8 . . ?
C12 C13 H13 119.2 . . ?
C12 C13 C14 121.58(19) . . ?
C14 C13 H13 119.2 . . ?
C13 C14 C15 117.43(18) . . ?
C13 C14 C17 122.85(19) . . ?
C15 C14 C17 119.60(18) . . ?
C14 C15 H15 119.2 . . ?
C16 C15 C14 121.53(19) . . ?
C16 C15 H15 119.2 . . ?
C11 C16 H16 119.8 . . ?
C15 C16 C11 120.45(19) . . ?
C15 C16 H16 119.8 . . ?
C14 C17 C19 107.19(18) . . ?
C14 C17 C20 110.64(17) . . ?
C18 C17 C14 112.50(18) . . ?
C18 C17 C19 108.53(18) . . ?
C18 C17 C20 108.31(19) . . ?
C20 C17 C19 109.62(19) . . ?
C17 C18 H18A 109.5 . . ?
C17 C18 H18B 109.5 . . ?
C17 C18 H18C 109.5 . . ?
H18A C18 H18B 109.5 . . ?
H18A C18 H18C 109.5 . . ?
H18B C18 H18C 109.5 . . ?
C17 C19 H19A 109.5 . . ?
C17 C19 H19B 109.5 . . ?
C17 C19 H19C 109.5 . . ?
H19A C19 H19B 109.5 . . ?
H19A C19 H19C 109.5 . . ?
H19B C19 H19C 109.5 . . ?
C17 C20 H20A 109.5 . . ?
C17 C20 H20B 109.5 . . ?
C17 C20 H20C 109.5 . . ?
H20A C20 H20B 109.5 . . ?
H20A C20 H20C 109.5 . . ?
H20B C20 H20C 109.5 . . ?
F1 B1 F2 110.10(18) . . ?
F1 B1 O1 109.24(18) . . ?
F1 B1 O2 108.34(17) . . ?
F2 B1 O1 108.51(17) . . ?
F2 B1 O2 108.77(18) . . ?
O2 B1 O1 111.88(16) . . ?

loop_
_geom_bond_atom_site_label_1
_geom_bond_atom_site_label_2
_geom_bond_distance
_geom_bond_site_symmetry_2
_geom_bond_publ_flag
F1 B1 1.373(3) . ?
F2 B1 1.377(3) . ?
O1 C8 1.304(2) . ?
O1 B1 1.485(3) . ?
O2 C10 1.305(2) . ?
O2 B1 1.484(3) . ?
O3 C1 1.437(3) . ?
O3 C2 1.366(2) . ?
C1 H1A 0.9800 . ?
C1 H1B 0.9800 . ?
C1 H1C 0.9800 . ?
C2 C3 1.393(3) . ?
C2 C7 1.397(3) . ?
C3 H3 0.9500 . ?
C3 C4 1.405(3) . ?
C4 C5 1.395(3) . ?
C4 C8 1.473(3) . ?
C5 H5 0.9500 . ?
C5 C6 1.387(3) . ?
C6 H6 0.9500 . ?
C6 C7 1.382(3) . ?
C7 H7 0.9500 . ?
C8 C9 1.389(3) . ?
C9 H9 0.9500 . ?
C9 C10 1.383(3) . ?
C10 C11 1.469(3) . ?
C11 C12 1.398(3) . ?
C11 C16 1.400(3) . ?
C12 H12 0.9500 . ?
C12 C13 1.390(3) . ?
C13 H13 0.9500 . ?
C13 C14 1.397(3) . ?
C14 C15 1.402(3) . ?
C14 C17 1.533(3) . ?
C15 H15 0.9500 . ?
C15 C16 1.385(3) . ?
C16 H16 0.9500 . ?
C17 C18 1.531(3) . ?
C17 C19 1.540(3) . ?
C17 C20 1.537(3) . ?
C18 H18A 0.9800 . ?
C18 H18B 0.9800 . ?
C18 H18C 0.9800 . ?
C19 H19A 0.9800 . ?
C19 H19B 0.9800 . ?
C19 H19C 0.9800 . ?
C20 H20A 0.9800 . ?
C20 H20B 0.9800 . ?
C20 H20C 0.9800 . ?

loop_
_geom_torsion_atom_site_label_1
_geom_torsion_atom_site_label_2
_geom_torsion_atom_site_label_3
_geom_torsion_atom_site_label_4
_geom_torsion
_geom_torsion_site_symmetry_1
_geom_torsion_site_symmetry_2
_geom_torsion_site_symmetry_3
_geom_torsion_site_symmetry_4
_geom_torsion_publ_flag
O1 C8 C9 C10 -0.3(3) . . . . ?
O2 C10 C11 C12 -7.2(3) . . . . ?
O2 C10 C11 C16 170.30(19) . . . . ?
O3 C2 C3 C4 -179.65(19) . . . . ?
O3 C2 C7 C6 -180.0(2) . . . . ?
C1 O3 C2 C3 -4.4(3) . . . . ?
C1 O3 C2 C7 176.8(2) . . . . ?
C2 C3 C4 C5 0.0(3) . . . . ?
C2 C3 C4 C8 -179.71(18) . . . . ?
C3 C2 C7 C6 1.1(3) . . . . ?
C3 C4 C5 C6 0.7(3) . . . . ?
C3 C4 C8 O1 -1.5(3) . . . . ?
C3 C4 C8 C9 178.82(19) . . . . ?
C4 C5 C6 C7 -0.4(4) . . . . ?
C4 C8 C9 C10 179.44(19) . . . . ?
C5 C4 C8 O1 178.87(19) . . . . ?
C5 C4 C8 C9 -0.8(3) . . . . ?
C5 C6 C7 C2 -0.5(4) . . . . ?
C7 C2 C3 C4 -0.9(3) . . . . ?
C8 O1 B1 F1 -113.3(2) . . . . ?
C8 O1 B1 F2 126.7(2) . . . . ?
C8 O1 B1 O2 6.7(3) . . . . ?
C8 C4 C5 C6 -179.7(2) . . . . ?
C8 C9 C10 O2 -0.1(3) . . . . ?
C8 C9 C10 C11 179.09(19) . . . . ?
C9 C10 C11 C12 173.55(19) . . . . ?
C9 C10 C11 C16 -8.9(3) . . . . ?
C10 O2 B1 F1 113.4(2) . . . . ?
C10 O2 B1 F2 -126.9(2) . . . . ?
C10 O2 B1 O1 -7.0(3) . . . . ?
C10 C11 C12 C13 175.46(19) . . . . ?
C10 C11 C16 C15 -174.93(19) . . . . ?
C11 C12 C13 C14 -0.7(3) . . . . ?
C12 C11 C16 C15 2.6(3) . . . . ?
C12 C13 C14 C15 3.0(3) . . . . ?
C12 C13 C14 C17 -172.99(19) . . . . ?
C13 C14 C15 C16 -2.5(3) . . . . ?
C13 C14 C17 C18 -13.4(3) . . . . ?
C13 C14 C17 C19 105.8(2) . . . . ?
C13 C14 C17 C20 -134.7(2) . . . . ?
C14 C15 C16 C11 -0.3(3) . . . . ?
C15 C14 C17 C18 170.64(19) . . . . ?
C15 C14 C17 C19 -70.1(2) . . . . ?
C15 C14 C17 C20 49.4(3) . . . . ?
C16 C11 C12 C13 -2.1(3) . . . . ?
C17 C14 C15 C16 173.6(2) . . . . ?
B1 O1 C8 C4 176.82(18) . . . . ?
B1 O1 C8 C9 -3.5(3) . . . . ?
B1 O2 C10 C9 4.1(3) . . . . ?
B1 O2 C10 C11 -175.10(18) . . . . ?
